data_4100283
loop_
_publ_author_name
'Kleigrewe, Nina'
'Steffen, Winfried'
'Bl\"omker, Tobias'
'Kehr, Gerald'
'Fr\"ohlich, Roland'
'Wibbeling, Birgit'
'Erker, Gerhard'
'Wasilke, Julia-Christina'
'Wu, Guang'
'Bazan, Guillermo C.'

_publ_section_title
;
 Chelate Bis(imino)pyridine Cobalt Complexes: Synthesis, Reduction,
 and Evidence for the Generation of Ethene Polymerization Catalysts by
 Li^+^ Cation Activation
;
_journal_coden_ASTM JACSAT
_journal_issue 40
_journal_name_full 'Journal of the American Chemical Society'
_journal_page_first 13955
_journal_page_last 13968
_journal_paper_doi 10.1021/ja052129k
_journal_volume 127
_journal_year 2005
_chemical_formula_sum 'C40 H51 Cl2 Fe N3 O2'
_chemical_formula_weight 732.59
_space_group_IT_number 61
_symmetry_cell_setting orthorhombic
_symmetry_space_group_name_Hall '-P 2ac 2ab'
_symmetry_space_group_name_H-M 'P b c a'
_cell_angle_alpha 90.00
_cell_angle_beta 90.00
_cell_angle_gamma 90.00
_cell_formula_units_Z 8
_cell_length_a 11.5856(5)
_cell_length_b 18.9039(10)
_cell_length_c 34.7620(16)
_cell_measurement_temperature 117(1)
_cell_volume 7613.3(6)
_diffrn_ambient_temperature 117(1)
_exptl_crystal_density_diffrn 1.278
_cod_depositor_comments
;
 Updated bibliographic information.

 Antanas Vaitkus,
 2019-10-02
;
_cod_database_code 4100283

loop_
_symmetry_equiv_pos_as_xyz
'x, y, z'
'-x+1/2, -y, z+1/2'
'-x, y+1/2, -z+1/2'
'x+1/2, -y+1/2, -z'
'-x, -y, -z'
'x-1/2, y, -z-1/2'
'x, -y-1/2, z-1/2'
'-x-1/2, y-1/2, z'

loop_
_atom_site_label
_atom_site_type_symbol
_atom_site_fract_x
_atom_site_fract_y
_atom_site_fract_z
_atom_site_U_iso_or_equiv
_atom_site_adp_type
_atom_site_occupancy
_atom_site_symmetry_multiplicity
_atom_site_calc_flag
_atom_site_refinement_flags
_atom_site_disorder_assembly
_atom_site_disorder_group
C1 C 0.1953(2) 0.01292(13) 0.16403(7) 0.0194(5) Uani 1 1 d . . .
C2 C 0.1353(2) -0.04540(13) 0.15015(8) 0.0234(5) Uani 1 1 d . . .
H2 H 0.0864 -0.0701 0.1666 0.028 Uiso 1 1 calc R . .
C3 C 0.1471(2) -0.06746(14) 0.11236(8) 0.0280(6) Uani 1 1 d . . .
H3 H 0.1056 -0.1063 0.1036 0.034 Uiso 1 1 calc R . .
C4 C 0.2204(2) -0.03190(14) 0.08764(8) 0.0259(5) Uani 1 1 d . . .
H4 H 0.2283 -0.0476 0.0624 0.031 Uiso 1 1 calc R . .
C5 C 0.2829(2) 0.02743(13) 0.09987(7) 0.0206(5) Uani 1 1 d . . .
C6 C 0.26897(19) 0.04970(12) 0.13827(7) 0.0177(5) Uani 1 1 d . . .
C7 C 0.4115(2) 0.13852(12) 0.15507(7) 0.0180(5) Uani 1 1 d . . .
C8 C 0.5231(2) 0.09783(13) 0.15547(7) 0.0180(5) Uani 1 1 d . . .
C9 C 0.5269(2) 0.02504(13) 0.16011(7) 0.0205(5) Uani 1 1 d . . .
H9 H 0.4590 -0.0007 0.1630 0.025 Uiso 1 1 calc R . .
C10 C 0.6330(2) -0.00923(13) 0.16045(7) 0.0217(5) Uani 1 1 d . . .
H10 H 0.6370 -0.0579 0.1641 0.026 Uiso 1 1 calc R . .
C11 C 0.7329(2) 0.03013(14) 0.15519(7) 0.0217(5) Uani 1 1 d . . .
H11 H 0.8049 0.0084 0.1548 0.026 Uiso 1 1 calc R . .
C12 C 0.7222(2) 0.10305(13) 0.15052(7) 0.0191(5) Uani 1 1 d . . .
C13 C 0.8239(2) 0.15042(14) 0.14462(7) 0.0201(5) Uani 1 1 d . . .
C14 C 0.9024(2) 0.26644(13) 0.14565(8) 0.0219(5) Uani 1 1 d . . .
C15 C 0.9425(2) 0.30396(13) 0.11393(8) 0.0247(5) Uani 1 1 d . . .
C16 C 1.0366(2) 0.34895(14) 0.11936(9) 0.0314(6) Uani 1 1 d . . .
H16 H 1.0661 0.3739 0.0985 0.038 Uiso 1 1 calc R . .
C17 C 1.0867(2) 0.35717(14) 0.15494(9) 0.0298(6) Uani 1 1 d . . .
H17 H 1.1513 0.3859 0.1577 0.036 Uiso 1 1 calc R . .
C18 C 1.0417(3) 0.32306(16) 0.18626(9) 0.0341(6) Uani 1 1 d . . .
H18 H 1.0744 0.3301 0.2104 0.041 Uiso 1 1 calc R . .
C19 C 0.9471(3) 0.27770(17) 0.18245(9) 0.0364(7) Uani 1 1 d . . .
C20 C 0.3342(2) 0.25469(14) 0.15556(9) 0.0300(6) Uani 1 1 d . . .
H20A H 0.3114 0.2527 0.1290 0.045 Uiso 1 1 calc R . .
H20B H 0.3557 0.3022 0.1621 0.045 Uiso 1 1 calc R . .
H20C H 0.2709 0.2400 0.1715 0.045 Uiso 1 1 calc R . .
C21 C 1.0212(2) 0.13778(15) 0.12304(9) 0.0306(6) Uani 1 1 d . . .
H21A H 0.9955 0.1617 0.1002 0.046 Uiso 1 1 calc R . .
H21B H 1.0674 0.0977 0.1159 0.046 Uiso 1 1 calc R . .
H21C H 1.0664 0.1696 0.1384 0.046 Uiso 1 1 calc R . .
C22 C 0.1804(2) 0.03964(15) 0.20482(8) 0.0252(5) Uani 1 1 d . . .
H22 H 0.177(3) 0.0914(17) 0.2035(9) 0.030 Uiso 1 1 calc . . .
C23 C 0.2835(3) 0.0203(2) 0.23022(8) 0.0415(8) Uani 1 1 d . . .
H23A H 0.2888 -0.0302 0.2324 0.062 Uiso 1 1 calc R . .
H23B H 0.2733 0.0406 0.2553 0.062 Uiso 1 1 calc R . .
H23C H 0.3530 0.0385 0.2189 0.062 Uiso 1 1 calc R . .
C24 C 0.0684(3) 0.01498(16) 0.22399(9) 0.0330(6) Uani 1 1 d . . .
H24A H 0.0040 0.0267 0.2078 0.049 Uiso 1 1 calc R . .
H24B H 0.0599 0.0381 0.2484 0.049 Uiso 1 1 calc R . .
H24C H 0.0710 -0.0353 0.2277 0.049 Uiso 1 1 calc R . .
C25 C 0.3531(2) 0.07026(15) 0.07108(7) 0.0246(5) Uani 1 1 d . . .
H25 H 0.413(3) 0.0956(17) 0.0856(9) 0.030 Uiso 1 1 calc . . .
C26 C 0.4138(4) 0.0260(2) 0.04118(11) 0.0607(11) Uani 1 1 d . . .
H26A H 0.4588 -0.0099 0.0537 0.091 Uiso 1 1 calc R . .
H26B H 0.4636 0.0556 0.0261 0.091 Uiso 1 1 calc R . .
H26C H 0.3577 0.0041 0.0247 0.091 Uiso 1 1 calc R . .
C27 C 0.2764(3) 0.1255(3) 0.05230(13) 0.0720(14) Uani 1 1 d . . .
H27A H 0.2212 0.1026 0.0359 0.108 Uiso 1 1 calc R . .
H27B H 0.3230 0.1571 0.0373 0.108 Uiso 1 1 calc R . .
H27C H 0.2365 0.1518 0.0718 0.108 Uiso 1 1 calc R . .
C28 C 0.8862(3) 0.29772(16) 0.07438(8) 0.0343(7) Uani 1 1 d . . .
H28 H 0.839(3) 0.2548(18) 0.0742(10) 0.041 Uiso 1 1 calc . . .
C29 C 0.8066(3) 0.36104(19) 0.06776(11) 0.0492(9) Uani 1 1 d . . .
H29A H 0.7556 0.3662 0.0893 0.074 Uiso 1 1 calc R . .
H29B H 0.7620 0.3535 0.0448 0.074 Uiso 1 1 calc R . .
H29C H 0.8521 0.4032 0.0649 0.074 Uiso 1 1 calc R . .
C30 C 0.9743(3) 0.29169(19) 0.04184(10) 0.0482(9) Uani 1 1 d . . .
H30A H 1.0158 0.3354 0.0395 0.072 Uiso 1 1 calc R . .
H30B H 0.9350 0.2817 0.0181 0.072 Uiso 1 1 calc R . .
H30C H 1.0275 0.2541 0.0475 0.072 Uiso 1 1 calc R . .
C31 C 0.8915(5) 0.2468(3) 0.21819(11) 0.0743(16) Uani 1 1 d . . .
H31 H 0.824(5) 0.218(3) 0.2108(14) 0.089 Uiso 1 1 calc . . .
C32 C 0.9812(7) 0.1994(2) 0.23899(14) 0.119(3) Uani 1 1 d . . .
H32A H 1.0083 0.1636 0.2216 0.178 Uiso 1 1 calc R . .
H32B H 0.9457 0.1775 0.2609 0.178 Uiso 1 1 calc R . .
H32C H 1.0450 0.2279 0.2473 0.178 Uiso 1 1 calc R . .
C33 C 0.8517(4) 0.3083(3) 0.24620(12) 0.0680(12) Uani 1 1 d . . .
H33A H 0.9183 0.3298 0.2577 0.102 Uiso 1 1 calc R . .
H33B H 0.8031 0.2891 0.2660 0.102 Uiso 1 1 calc R . .
H33C H 0.8096 0.3432 0.2319 0.102 Uiso 1 1 calc R . .
C34 C 0.1893(4) 0.8626(2) 0.99505(11) 0.0531(9) Uani 1 1 d . . .
C35 C 0.0780(3) 0.8931(2) 0.99187(13) 0.0600(11) Uani 1 1 d . . .
H35 H 0.0182 0.8780 1.0077 0.072 Uiso 1 1 calc R . .
C36 C 0.0598(5) 0.9454(2) 0.96512(14) 0.0757(14) Uani 1 1 d . . .
H36 H -0.0135 0.9650 0.9629 0.091 Uiso 1 1 calc R . .
C37 C 0.1450(5) 0.9694(3) 0.94184(14) 0.0807(15) Uani 1 1 d . . .
H37 H 0.1310 1.0052 0.9241 0.097 Uiso 1 1 calc R . .
C38 C 0.2532(4) 0.9393(3) 0.94512(12) 0.0698(13) Uani 1 1 d . . .
H38 H 0.3125 0.9553 0.9293 0.084 Uiso 1 1 calc R . .
C39 C 0.2752(4) 0.8870(2) 0.97082(11) 0.0593(11) Uani 1 1 d . . .
H39 H 0.3487 0.8675 0.9722 0.071 Uiso 1 1 calc R . .
C40 C 0.2164(4) 0.8077(2) 1.02345(15) 0.0736(13) Uani 1 1 d . . .
H40A H 0.2527 0.7684 1.0108 0.110 Uiso 1 1 calc R . .
H40B H 0.1464 0.7920 1.0356 0.110 Uiso 1 1 calc R . .
H40C H 0.2676 0.8266 1.0426 0.110 Uiso 1 1 calc R . .
Cl1 Cl 0.55396(7) 0.24807(4) 0.07758(2) 0.04061(19) Uani 1 1 d . . .
Cl2 Cl 0.62221(6) 0.34448(3) 0.17547(2) 0.03397(17) Uani 1 1 d . . .
Fe Fe 0.62796(3) 0.247064(19) 0.137469(11) 0.02286(11) Uani 1 1 d . . .
N1 N 0.30947(18) 0.11712(10) 0.14968(6) 0.0185(4) Uani 1 1 d . . .
N2 N 0.61988(17) 0.13652(11) 0.15140(6) 0.0172(4) Uani 1 1 d . . .
N3 N 0.80738(18) 0.21737(11) 0.14146(6) 0.0204(4) Uani 1 1 d . . .
O1 O 0.43166(15) 0.20794(9) 0.16174(5) 0.0215(4) Uani 1 1 d . . .
O2 O 0.92151(15) 0.11403(10) 0.14508(6) 0.0290(4) Uani 1 1 d . . .

loop_
_atom_site_aniso_label
_atom_site_aniso_U_11
_atom_site_aniso_U_22
_atom_site_aniso_U_33
_atom_site_aniso_U_23
_atom_site_aniso_U_13
_atom_site_aniso_U_12
C1 0.0124(11) 0.0188(11) 0.0269(12) 0.0064(9) 0.0004(9) 0.0029(9)
C2 0.0174(12) 0.0156(11) 0.0373(14) 0.0084(10) -0.0009(11) -0.0004(9)
C3 0.0260(13) 0.0160(12) 0.0421(15) 0.0016(11) -0.0093(12) -0.0046(10)
C4 0.0287(14) 0.0218(13) 0.0271(13) 0.0006(10) -0.0075(11) -0.0011(11)
C5 0.0170(12) 0.0205(12) 0.0245(12) 0.0035(9) -0.0024(10) 0.0024(9)
C6 0.0117(10) 0.0151(11) 0.0262(12) 0.0022(9) -0.0013(9) 0.0006(8)
C7 0.0171(11) 0.0168(11) 0.0201(11) 0.0026(9) 0.0030(9) -0.0024(9)
C8 0.0142(11) 0.0209(12) 0.0188(11) 0.0009(9) -0.0001(9) -0.0016(9)
C9 0.0161(11) 0.0215(12) 0.0240(12) 0.0035(9) -0.0008(9) -0.0024(9)
C10 0.0209(12) 0.0162(11) 0.0279(12) 0.0056(9) -0.0017(10) -0.0012(9)
C11 0.0144(11) 0.0256(13) 0.0250(12) 0.0042(10) -0.0018(10) 0.0022(9)
C12 0.0141(11) 0.0239(12) 0.0192(11) 0.0040(9) -0.0019(9) -0.0031(9)
C13 0.0128(11) 0.0277(13) 0.0198(11) 0.0036(9) -0.0015(9) -0.0033(9)
C14 0.0147(11) 0.0189(12) 0.0320(13) -0.0034(10) 0.0019(10) -0.0038(9)
C15 0.0192(12) 0.0172(12) 0.0377(14) 0.0023(10) 0.0013(11) 0.0001(10)
C16 0.0250(14) 0.0190(13) 0.0503(17) 0.0067(12) 0.0022(12) -0.0067(11)
C17 0.0156(12) 0.0149(12) 0.0588(18) -0.0037(12) -0.0018(12) -0.0007(9)
C18 0.0271(14) 0.0320(15) 0.0432(16) -0.0082(13) -0.0068(13) -0.0067(12)
C19 0.0350(16) 0.0398(17) 0.0343(15) -0.0031(13) 0.0017(13) -0.0176(14)
C20 0.0232(13) 0.0190(13) 0.0477(17) 0.0007(12) 0.0026(12) 0.0042(10)
C21 0.0152(12) 0.0284(14) 0.0481(17) 0.0098(12) 0.0063(11) 0.0024(10)
C22 0.0217(13) 0.0243(13) 0.0295(13) 0.0045(10) 0.0072(11) -0.0002(10)
C23 0.0274(15) 0.072(2) 0.0253(14) 0.0026(14) 0.0042(12) 0.0012(15)
C24 0.0250(14) 0.0339(15) 0.0400(16) 0.0098(12) 0.0115(12) 0.0003(12)
C25 0.0252(13) 0.0288(14) 0.0199(11) 0.0014(10) 0.0002(10) -0.0043(11)
C26 0.071(3) 0.052(2) 0.059(2) -0.0173(18) 0.041(2) -0.017(2)
C27 0.046(2) 0.091(3) 0.078(3) 0.066(3) 0.009(2) 0.005(2)
C28 0.0376(17) 0.0309(15) 0.0343(15) 0.0117(12) -0.0042(13) -0.0136(13)
C29 0.0407(19) 0.049(2) 0.058(2) 0.0251(17) -0.0115(16) -0.0058(16)
C30 0.064(2) 0.0420(19) 0.0383(17) 0.0055(14) 0.0008(16) -0.0097(17)
C31 0.095(4) 0.091(4) 0.0370(19) 0.003(2) -0.017(2) -0.060(3)
C32 0.262(9) 0.031(2) 0.064(3) 0.0087(19) 0.073(4) 0.043(4)
C33 0.066(3) 0.086(3) 0.052(2) -0.009(2) 0.000(2) 0.012(2)
C34 0.059(2) 0.049(2) 0.051(2) -0.0169(17) -0.0011(18) -0.0138(18)
C35 0.045(2) 0.068(3) 0.067(3) -0.027(2) 0.0055(19) -0.013(2)
C36 0.097(4) 0.057(3) 0.074(3) -0.014(2) -0.028(3) 0.008(3)
C37 0.104(4) 0.078(3) 0.061(3) -0.012(2) -0.015(3) -0.032(3)
C38 0.071(3) 0.089(3) 0.049(2) -0.016(2) -0.010(2) -0.023(3)
C39 0.054(2) 0.078(3) 0.046(2) -0.024(2) 0.0056(18) -0.023(2)
C40 0.060(3) 0.056(3) 0.105(4) -0.010(3) 0.007(3) -0.013(2)
Cl1 0.0365(4) 0.0474(5) 0.0380(4) 0.0080(3) -0.0094(3) -0.0021(3)
Cl2 0.0260(3) 0.0206(3) 0.0553(4) -0.0087(3) -0.0009(3) 0.0027(3)
Fe 0.01779(19) 0.01697(19) 0.0338(2) 0.00126(14) 0.00041(15) -0.00119(14)
N1 0.0168(10) 0.0163(10) 0.0225(10) 0.0030(8) 0.0024(8) -0.0005(8)
N2 0.0151(9) 0.0185(10) 0.0181(9) 0.0013(7) -0.0002(8) -0.0031(8)
N3 0.0158(10) 0.0217(11) 0.0237(10) -0.0020(8) 0.0034(8) -0.0050(8)
O1 0.0157(8) 0.0146(8) 0.0342(9) -0.0004(7) 0.0011(7) -0.0012(7)
O2 0.0116(8) 0.0283(10) 0.0470(12) 0.0161(8) -0.0004(8) 0.0008(7)

loop_
_geom_bond_atom_site_label_1
_geom_bond_atom_site_label_2
_geom_bond_distance
_geom_bond_site_symmetry_2
_geom_bond_publ_flag
C1 C2 1.389(4) . ?
C1 C6 1.419(3) . ?
C1 C22 1.515(4) . ?
C2 C3 1.385(4) . ?
C3 C4 1.382(4) . ?
C4 C5 1.401(4) . ?
C5 C6 1.409(3) . ?
C5 C25 1.523(3) . ?
C6 N1 1.415(3) . ?
C7 N1 1.264(3) . ?
C7 O1 1.353(3) . ?
C7 C8 1.504(3) . ?
C8 N2 1.346(3) . ?
C8 C9 1.386(3) . ?
C9 C10 1.390(3) . ?
C10 C11 1.388(3) . ?
C11 C12 1.393(3) . ?
C12 N2 1.344(3) . ?
C12 C13 1.494(3) . ?
C13 N3 1.285(3) . ?
C13 O2 1.324(3) . ?
C14 C15 1.391(4) . ?
C14 C19 1.396(4) . ?
C14 N3 1.447(3) . ?
C15 C16 1.396(4) . ?
C15 C28 1.526(4) . ?
C16 C17 1.375(4) . ?
C17 C18 1.369(4) . ?
C18 C19 1.398(4) . ?
C19 C31 1.516(5) . ?
C20 O1 1.450(3) . ?
C21 O2 1.457(3) . ?
C22 C23 1.529(4) . ?
C22 C24 1.532(4) . ?
C25 C26 1.508(4) . ?
C25 C27 1.519(4) . ?
C28 C30 1.528(5) . ?
C28 C29 1.528(5) . ?
C31 C32 1.550(8) . ?
C31 C33 1.585(7) . ?
C34 C39 1.383(6) . ?
C34 C35 1.417(6) . ?
C34 C40 1.467(6) . ?
C35 C36 1.373(6) . ?
C36 C37 1.354(7) . ?
C37 C38 1.381(7) . ?
C38 C39 1.356(6) . ?
Cl1 Fe 2.2517(8) . ?
Cl2 Fe 2.2672(8) . ?
Fe N2 2.147(2) . ?
Fe N3 2.158(2) . ?
Fe O1 2.5361(17) . ?
